data_7111676
loop_
_publ_author_name
'Romero, Mar\'ia J.'
'Pedrido, Rosa'
'Gonz\'alez-Noya, Ana M.'
'Mart\'inez-Calvo, Miguel'
'Zaragoza, Guillermo'
'Bermejo, Manuel R.'

_publ_section_title
;
 A water reduction process performed by zinc metal under very mild
 conditions
;
_journal_issue 28
_journal_name_full 'Chemical Communications'
_journal_page_first 5115
_journal_page_last 5117
_journal_paper_doi 10.1039/c0cc00256a
_journal_volume 46
_journal_year 2010
_chemical_formula_sum 'C81 H80 N12 O14 S3 Zn3.5'
_chemical_formula_weight 1770.55
_chemical_name_systematic
;
?
;
_space_group_IT_number 2
_symmetry_space_group_name_Hall '-P 1'
_symmetry_space_group_name_H-M 'P -1'
_atom_sites_solution_hydrogens geom
_atom_sites_solution_primary direct
_atom_sites_solution_secondary difmap
_audit_creation_method SHELXL-97
_cell_angle_alpha 75.772(5)
_cell_angle_beta 81.362(5)
_cell_angle_gamma 70.021(4)
_cell_formula_units_Z 2
_cell_length_a 15.344(5)
_cell_length_b 16.139(5)
_cell_length_c 18.408(6)
_cell_measurement_temperature 293(2)
_cell_volume 4142(2)
_computing_structure_refinement 'SHELXL-97 (Sheldrick, 2008)'
_diffrn_ambient_temperature 293(2)
_diffrn_measured_fraction_theta_full 0.990
_diffrn_measured_fraction_theta_max 0.990
_diffrn_radiation_monochromator graphite
_diffrn_radiation_source 'fine-focus sealed tube'
_diffrn_radiation_type MoK\a
_diffrn_radiation_wavelength 0.71073
_diffrn_reflns_av_R_equivalents 0.0000
_diffrn_reflns_av_sigmaI/netI 0.0767
_diffrn_reflns_limit_h_max 18
_diffrn_reflns_limit_h_min -18
_diffrn_reflns_limit_k_max 19
_diffrn_reflns_limit_k_min -18
_diffrn_reflns_limit_l_max 22
_diffrn_reflns_limit_l_min 0
_diffrn_reflns_number 15033
_diffrn_reflns_theta_full 25.35
_diffrn_reflns_theta_max 25.35
_diffrn_reflns_theta_min 1.59
_exptl_absorpt_coefficient_mu 1.148
_exptl_absorpt_correction_T_max 0.7702
_exptl_absorpt_correction_T_min 0.7623
_exptl_crystal_density_diffrn 1.420
_exptl_crystal_density_method 'not measured'
_exptl_crystal_F_000 1830
_exptl_crystal_size_max 0.25
_exptl_crystal_size_mid 0.24
_exptl_crystal_size_min 0.24
_refine_diff_density_max 0.859
_refine_diff_density_min -0.648
_refine_diff_density_rms 0.081
_refine_ls_extinction_method none
_refine_ls_goodness_of_fit_ref 0.994
_refine_ls_hydrogen_treatment mixed
_refine_ls_matrix_type full
_refine_ls_number_parameters 1057
_refine_ls_number_reflns 15033
_refine_ls_number_restraints 17
_refine_ls_restrained_S_all 0.997
_refine_ls_R_factor_all 0.0953
_refine_ls_R_factor_gt 0.0504
_refine_ls_shift/su_max 0.003
_refine_ls_shift/su_mean 0.000
_refine_ls_structure_factor_coef Fsqd
_refine_ls_weighting_details 'calc w=1/[\s^2^(Fo^2^)+(0.0796P)^2^+0.0000P] where P=(Fo^2^+2Fc^2^)/3'
_refine_ls_weighting_scheme calc
_refine_ls_wR_factor_gt 0.1239
_refine_ls_wR_factor_ref 0.1460
_reflns_number_gt 9732
_reflns_number_total 15033
_reflns_threshold_expression >2\s(I)
_cod_data_source_file C0CC00256Asup1.cif
_cod_data_source_block be20mj2n
_cod_original_formula_sum 'C81 H80 N12 O14 S3 Zn3.50'
_cod_database_code 7111676

loop_
_symmetry_equiv_pos_as_xyz
'x, y, z'
'-x, -y, -z'

loop_
_atom_site_label
_atom_site_type_symbol
_atom_site_fract_x
_atom_site_fract_y
_atom_site_fract_z
_atom_site_U_iso_or_equiv
_atom_site_adp_type
_atom_site_occupancy
_atom_site_symmetry_multiplicity
_atom_site_calc_flag
_atom_site_refinement_flags
Zn1 Zn 0.60344(3) 0.30897(3) 0.20921(3) 0.03890(14) Uani 1 1 d .
Zn2 Zn 0.76972(3) 0.21609(3) 0.30765(3) 0.03852(14) Uani 1 1 d .
Zn3 Zn 0.59799(3) 0.14395(3) 0.33536(3) 0.03830(14) Uani 1 1 d .
O1 O 0.62835(17) 0.26015(17) 0.31843(14) 0.0345(6) Uani 1 1 d .
O2 O 0.74155(18) 0.09238(18) 0.33520(17) 0.0442(7) Uani 1 1 d .
C3 C 0.7944(3) 0.0073(3) 0.3525(2) 0.0369(10) Uani 1 1 d .
C4 C 0.8920(3) -0.0158(3) 0.3453(3) 0.0505(12) Uani 1 1 d .
H4 H 0.9185 0.0302 0.3297 0.061 Uiso 1 1 calc R
C5 C 0.9490(3) -0.1024(3) 0.3604(3) 0.0596(14) Uani 1 1 d .
H5 H 1.0131 -0.1146 0.3540 0.072 Uiso 1 1 calc R
C6 C 0.9122(3) -0.1732(3) 0.3852(3) 0.0606(14) Uani 1 1 d .
H6 H 0.9510 -0.2326 0.3948 0.073 Uiso 1 1 calc R
C7 C 0.8181(3) -0.1532(3) 0.3953(3) 0.0550(13) Uani 1 1 d .
H7 H 0.7933 -0.2001 0.4133 0.066 Uiso 1 1 calc R
C8 C 0.7569(3) -0.0643(3) 0.3794(2) 0.0398(10) Uani 1 1 d .
C9 C 0.6597(3) -0.0551(3) 0.3944(2) 0.0413(10) Uani 1 1 d .
H9 H 0.6450 -0.1074 0.4170 0.050 Uiso 1 1 calc R
N10 N 0.5909(2) 0.0179(2) 0.37977(19) 0.0386(8) Uani 1 1 d .
C11 C 0.4976(3) 0.0168(3) 0.3996(2) 0.0379(10) Uani 1 1 d .
C12 C 0.4721(3) -0.0606(3) 0.4152(3) 0.0535(13) Uani 1 1 d .
H12 H 0.5171 -0.1160 0.4131 0.064 Uiso 1 1 calc R
C13 C 0.3802(4) -0.0560(4) 0.4338(3) 0.0647(15) Uani 1 1 d .
H13 H 0.3633 -0.1081 0.4454 0.078 Uiso 1 1 calc R
C14 C 0.3141(3) 0.0263(4) 0.4350(3) 0.0587(14) Uani 1 1 d .
H14 H 0.2521 0.0297 0.4473 0.070 Uiso 1 1 calc R
C15 C 0.3380(3) 0.1036(3) 0.4184(3) 0.0507(12) Uani 1 1 d .
H15 H 0.2918 0.1589 0.4179 0.061 Uiso 1 1 calc R
C16 C 0.4304(3) 0.1008(3) 0.4021(2) 0.0380(10) Uani 1 1 d .
N17 N 0.4639(2) 0.1755(2) 0.3873(2) 0.0396(9) Uani 1 1 d .
S18 S 0.40178(7) 0.26703(7) 0.40955(6) 0.0398(3) Uani 1 1 d .
O19 O 0.46279(19) 0.31864(18) 0.40961(17) 0.0454(7) Uani 1 1 d .
O20 O 0.3446(2) 0.2544(2) 0.47879(17) 0.0520(8) Uani 1 1 d .
C21 C 0.3259(3) 0.3320(3) 0.3369(3) 0.0411(10) Uani 1 1 d .
C22 C 0.2593(3) 0.4173(3) 0.3448(3) 0.0494(12) Uani 1 1 d .
C23 C 0.2085(3) 0.4698(3) 0.2815(3) 0.0575(13) Uani 1 1 d .
C24 C 0.2218(4) 0.4346(4) 0.2169(3) 0.0633(14) Uani 1 1 d .
H24 H 0.1875 0.4687 0.1760 0.076 Uiso 1 1 calc R
C25 C 0.2832(4) 0.3522(4) 0.2122(3) 0.0606(14) Uani 1 1 d .
H25 H 0.2898 0.3299 0.1690 0.073 Uiso 1 1 calc R
C26 C 0.3373(3) 0.3002(3) 0.2737(3) 0.0484(12) Uani 1 1 d .
H26 H 0.3806 0.2443 0.2704 0.058 Uiso 1 1 calc R
C27 C 0.2426(4) 0.4519(4) 0.4108(3) 0.0666(15) Uani 1 1 d .
H27 H 0.2749 0.4182 0.4529 0.080 Uiso 1 1 calc R
C28 C 0.1796(5) 0.5342(5) 0.4129(4) 0.093(2) Uani 1 1 d .
H28 H 0.1693 0.5559 0.4568 0.111 Uiso 1 1 calc R
C29 C 0.1295(5) 0.5875(4) 0.3508(4) 0.090(2) Uani 1 1 d .
H29 H 0.0862 0.6434 0.3543 0.108 Uiso 1 1 calc R
C30 C 0.1438(4) 0.5581(4) 0.2857(3) 0.0678(15) Uani 1 1 d .
N31 N 0.0969(4) 0.6098(3) 0.2200(3) 0.0868(15) Uani 1 1 d .
C32 C 0.1513(6) 0.6518(5) 0.1647(4) 0.121(3) Uani 1 1 d .
H32A H 0.1494 0.7071 0.1765 0.182 Uiso 1 1 calc R
H32B H 0.1273 0.6643 0.1166 0.182 Uiso 1 1 calc R
H32C H 0.2144 0.6124 0.1633 0.182 Uiso 1 1 calc R
C33 C 0.0059(6) 0.6774(6) 0.2339(5) 0.145(3) Uani 1 1 d .
H33A H -0.0279 0.6515 0.2764 0.217 Uiso 1 1 calc R
H33B H -0.0291 0.6954 0.1904 0.217 Uiso 1 1 calc R
H33C H 0.0156 0.7291 0.2439 0.217 Uiso 1 1 calc R
O34 O 0.5690(2) 0.19096(19) 0.22461(16) 0.0441(7) Uani 1 1 d .
C35 C 0.5421(3) 0.1631(3) 0.1727(3) 0.0481(12) Uani 1 1 d .
C36 C 0.5541(5) 0.0718(4) 0.1796(3) 0.0770(17) Uani 1 1 d .
H36 H 0.5802 0.0301 0.2217 0.092 Uiso 1 1 calc R
C37 C 0.5276(6) 0.0433(5) 0.1247(4) 0.108(3) Uani 1 1 d .
H37 H 0.5369 -0.0178 0.1296 0.130 Uiso 1 1 calc R
C38 C 0.4875(7) 0.1035(6) 0.0622(4) 0.118(3) Uani 1 1 d .
H38 H 0.4696 0.0829 0.0257 0.142 Uiso 1 1 calc R
C39 C 0.4744(5) 0.1911(5) 0.0541(3) 0.0845(19) Uani 1 1 d .
H39 H 0.4472 0.2310 0.0118 0.101 Uiso 1 1 calc R
C40 C 0.5005(4) 0.2246(3) 0.1079(3) 0.0547(13) Uani 1 1 d .
C41 C 0.4810(3) 0.3205(3) 0.0939(3) 0.0541(13) Uani 1 1 d .
H41 H 0.4469 0.3542 0.0528 0.065 Uiso 1 1 calc R
N42 N 0.5055(2) 0.3649(2) 0.1322(2) 0.0445(9) Uani 1 1 d .
C43 C 0.4751(3) 0.4603(3) 0.1157(2) 0.0469(11) Uani 1 1 d .
C44 C 0.4024(4) 0.5135(4) 0.0706(3) 0.0655(15) Uani 1 1 d .
H44 H 0.3716 0.4863 0.0488 0.079 Uiso 1 1 calc R
C45 C 0.3761(4) 0.6058(4) 0.0582(3) 0.0773(18) Uani 1 1 d .
H45 H 0.3285 0.6409 0.0271 0.093 Uiso 1 1 calc R
C46 C 0.4204(4) 0.6467(4) 0.0922(3) 0.0732(17) Uani 1 1 d .
H46 H 0.4017 0.7093 0.0840 0.088 Uiso 1 1 calc R
C47 C 0.4920(3) 0.5961(3) 0.1379(3) 0.0577(13) Uani 1 1 d .
H47 H 0.5209 0.6245 0.1603 0.069 Uiso 1 1 calc R
C48 C 0.5209(3) 0.5019(3) 0.1504(2) 0.0463(11) Uani 1 1 d .
N49 N 0.5950(2) 0.4421(2) 0.19286(19) 0.0428(9) Uani 1 1 d .
S50 S 0.65232(9) 0.47482(8) 0.23811(6) 0.0477(3) Uani 1 1 d .
O51 O 0.5939(2) 0.5278(2) 0.29010(18) 0.0625(9) Uani 1 1 d .
O52 O 0.7254(2) 0.3962(2) 0.27113(17) 0.0553(9) Uani 1 1 d .
C53 C 0.7077(3) 0.5478(3) 0.1751(3) 0.0523(12) Uani 1 1 d .
C54 C 0.7036(4) 0.6245(4) 0.1970(3) 0.0722(16) Uani 1 1 d .
H54 H 0.6685 0.6392 0.2405 0.087 Uiso 1 1 calc R
C55 C 0.7532(5) 0.6805(4) 0.1529(4) 0.090(2) Uani 1 1 d .
H55 H 0.7523 0.7314 0.1684 0.108 Uiso 1 1 calc R
C56 C 0.8015(5) 0.6617(4) 0.0889(3) 0.0792(18) Uani 1 1 d .
H56 H 0.8334 0.7001 0.0610 0.095 Uiso 1 1 calc R
C57 C 0.8056(4) 0.5865(3) 0.0627(3) 0.0556(13) Uani 1 1 d .
C58 C 0.7619(3) 0.5235(3) 0.1088(2) 0.0483(12) Uani 1 1 d .
C59 C 0.8558(4) 0.5676(4) -0.0063(3) 0.0628(15) Uani 1 1 d .
C60 C 0.8682(4) 0.4857(4) -0.0231(3) 0.0665(15) Uani 1 1 d .
H60 H 0.9022 0.4721 -0.0673 0.080 Uiso 1 1 calc R
C61 C 0.8308(4) 0.4222(4) 0.0250(3) 0.0656(14) Uani 1 1 d .
H61 H 0.8426 0.3664 0.0133 0.079 Uiso 1 1 calc R
C62 C 0.7777(3) 0.4412(3) 0.0884(3) 0.0559(13) Uani 1 1 d .
H62 H 0.7514 0.3992 0.1186 0.067 Uiso 1 1 calc R
N63 N 0.8949(3) 0.6317(3) -0.0522(2) 0.0770(14) Uani 1 1 d .
C64 C 0.8320(4) 0.7226(4) -0.0787(4) 0.098(2) Uani 1 1 d .
H64A H 0.8098 0.7257 -0.1256 0.147 Uiso 1 1 calc R
H64B H 0.8648 0.7654 -0.0856 0.147 Uiso 1 1 calc R
H64C H 0.7803 0.7364 -0.0422 0.147 Uiso 1 1 calc R
C65 C 0.9655(4) 0.6018(4) -0.1105(3) 0.092(2) Uani 1 1 d .
H65A H 1.0045 0.5416 -0.0918 0.137 Uiso 1 1 calc R
H65B H 1.0026 0.6414 -0.1249 0.137 Uiso 1 1 calc R
H65C H 0.9361 0.6028 -0.1533 0.137 Uiso 1 1 calc R
O66 O 0.74010(19) 0.24354(19) 0.19461(16) 0.0432(7) Uani 1 1 d .
C67 C 0.7924(3) 0.2052(3) 0.1402(2) 0.0430(11) Uani 1 1 d .
C68 C 0.7528(4) 0.1972(3) 0.0801(3) 0.0575(13) Uani 1 1 d .
H68 H 0.6883 0.2174 0.0794 0.069 Uiso 1 1 calc R
C69 C 0.8054(4) 0.1605(4) 0.0222(3) 0.0800(18) Uani 1 1 d .
H69 H 0.7768 0.1558 -0.0170 0.096 Uiso 1 1 calc R
C70 C 0.9034(4) 0.1298(5) 0.0219(4) 0.093(2) Uani 1 1 d .
H70 H 0.9400 0.1056 -0.0177 0.111 Uiso 1 1 calc R
C71 C 0.9427(4) 0.1363(4) 0.0804(3) 0.0759(17) Uani 1 1 d .
H71 H 1.0072 0.1152 0.0806 0.091 Uiso 1 1 calc R
C72 C 0.8905(3) 0.1734(3) 0.1410(3) 0.0477(11) Uani 1 1 d .
C73 C 0.9396(3) 0.1810(3) 0.1977(3) 0.0507(12) Uani 1 1 d .
H73 H 1.0039 0.1647 0.1891 0.061 Uiso 1 1 calc R
N74 N 0.9052(2) 0.2080(2) 0.2594(2) 0.0389(8) Uani 1 1 d .
C75 C 0.9616(3) 0.2188(3) 0.3077(2) 0.0405(10) Uani 1 1 d .
C76 C 1.0507(3) 0.2251(3) 0.2868(3) 0.0519(12) Uani 1 1 d .
H76 H 1.0761 0.2212 0.2381 0.062 Uiso 1 1 calc R
C77 C 1.1019(3) 0.2370(4) 0.3359(3) 0.0634(15) Uani 1 1 d .
H77 H 1.1610 0.2414 0.3207 0.076 Uiso 1 1 calc R
C78 C 1.0645(3) 0.2423(3) 0.4078(3) 0.0573(13) Uani 1 1 d .
H78 H 1.0997 0.2479 0.4422 0.069 Uiso 1 1 calc R
C79 C 0.9748(3) 0.2392(3) 0.4300(3) 0.0508(12) Uani 1 1 d .
H79 H 0.9500 0.2445 0.4785 0.061 Uiso 1 1 calc R
C80 C 0.9216(3) 0.2284(3) 0.3800(2) 0.0390(10) Uani 1 1 d .
N81 N 0.8296(2) 0.2247(2) 0.39606(18) 0.0379(8) Uani 1 1 d .
S82 S 0.77140(7) 0.25253(7) 0.46971(6) 0.0374(3) Uani 1 1 d .
O83 O 0.7822(2) 0.33243(18) 0.48431(17) 0.0484(8) Uani 1 1 d .
O84 O 0.67646(17) 0.25826(19) 0.46357(16) 0.0437(7) Uani 1 1 d .
C85 C 0.8120(3) 0.1620(3) 0.5476(2) 0.0357(10) Uani 1 1 d .
C86 C 0.7801(3) 0.1722(3) 0.6225(2) 0.0446(11) Uani 1 1 d .
C87 C 0.8045(3) 0.0926(3) 0.6801(3) 0.0525(12) Uani 1 1 d .
C88 C 0.8632(3) 0.0107(3) 0.6614(3) 0.0536(13) Uani 1 1 d .
H88 H 0.8804 -0.0404 0.6995 0.064 Uiso 1 1 calc R
C89 C 0.8952(3) 0.0046(3) 0.5894(3) 0.0488(12) Uani 1 1 d .
H89 H 0.9350 -0.0497 0.5786 0.059 Uiso 1 1 calc R
C90 C 0.8673(3) 0.0814(3) 0.5314(2) 0.0397(10) Uani 1 1 d .
H90 H 0.8868 0.0771 0.4817 0.048 Uiso 1 1 calc R
C91 C 0.7297(4) 0.2552(4) 0.6430(3) 0.0662(15) Uani 1 1 d .
H91 H 0.7131 0.3078 0.6062 0.079 Uiso 1 1 calc R
C92 C 0.7057(5) 0.2584(5) 0.7161(4) 0.099(2) Uani 1 1 d .
H92 H 0.6748 0.3139 0.7290 0.119 Uiso 1 1 calc R
C93 C 0.7260(6) 0.1805(5) 0.7728(3) 0.102(2) Uani 1 1 d .
H93 H 0.7088 0.1851 0.8227 0.123 Uiso 1 1 calc R
C94 C 0.7712(4) 0.0969(5) 0.7556(3) 0.0766(17) Uani 1 1 d .
N95 N 0.7874(4) 0.0137(4) 0.8101(3) 0.1016(19) Uani 1 1 d .
C96 C 0.7810(7) 0.0202(7) 0.8875(4) 0.174(5) Uani 1 1 d .
H96A H 0.8180 0.0557 0.8925 0.261 Uiso 1 1 calc R
H96B H 0.8034 -0.0391 0.9182 0.261 Uiso 1 1 calc R
H96C H 0.7173 0.0485 0.9033 0.261 Uiso 1 1 calc R
C97 C 0.7298(6) -0.0400(5) 0.7998(5) 0.137(3) Uani 1 1 d .
H97A H 0.6652 -0.0078 0.8087 0.205 Uiso 1 1 calc R
H97B H 0.7458 -0.0970 0.8346 0.205 Uiso 1 1 calc R
H97C H 0.7413 -0.0499 0.7494 0.205 Uiso 1 1 calc R
Zn4 Zn 0.5000 0.5000 0.5000 0.04054(19) Uani 1 2 d S
O101 O 0.4489(3) 0.4989(2) 0.40075(19) 0.0538(9) Uani 1 1 d D
H11X H 0.447(4) 0.451(3) 0.403(3) 0.065 Uiso 1 1 d D
H11Y H 0.477(3) 0.512(3) 0.359(2) 0.065 Uiso 1 1 d D
O102 O 0.6325(2) 0.4854(2) 0.44654(19) 0.0528(9) Uani 1 1 d D
H12X H 0.637(4) 0.489(4) 0.403(2) 0.063 Uiso 1 1 d D
H12Y H 0.684(3) 0.446(3) 0.468(3) 0.063 Uiso 1 1 d D
O103 O 0.5248(2) 0.3637(2) 0.5420(2) 0.0503(9) Uani 1 1 d D
H13X H 0.560(3) 0.333(3) 0.520(3) 0.060 Uiso 1 1 d D
H13Y H 0.479(3) 0.348(3) 0.552(3) 0.060 Uiso 1 1 d D
O104 O 0.3755(4) 0.3039(4) 0.6014(3) 0.1024(15) Uani 1 1 d D
H14X H 0.373(5) 0.277(5) 0.565(3) 0.123 Uiso 1 1 d D
H14Y H 0.318(3) 0.339(4) 0.617(4) 0.123 Uiso 1 1 d D
N105 N 0.1897(8) 0.4253(8) 0.6311(6) 0.198(5) Uani 1 1 d D
C106 C 0.1424(7) 0.4759(8) 0.6630(6) 0.134(4) Uani 1 1 d .
C107 C 0.0810(7) 0.5362(6) 0.7062(7) 0.168(4) Uani 1 1 d .
H10A H 0.0206 0.5292 0.7120 0.252 Uiso 1 1 calc R
H10B H 0.0768 0.5970 0.6812 0.252 Uiso 1 1 calc R
H10C H 0.1041 0.5235 0.7548 0.252 Uiso 1 1 calc R
N108 N 0.8538(7) 0.8701(6) 0.0625(5) 0.161(3) Uani 1 1 d .
C109 C 0.8417(7) 0.9013(6) 0.1122(5) 0.108(3) Uani 1 1 d .
C110 C 0.8284(8) 0.9424(7) 0.1730(5) 0.162(4) Uani 1 1 d .
H11A H 0.8848 0.9525 0.1790 0.243 Uiso 1 1 calc R
H11B H 0.8119 0.9041 0.2178 0.243 Uiso 1 1 calc R
H11C H 0.7794 0.9991 0.1640 0.243 Uiso 1 1 calc R
N109 N 0.4991(12) 0.8169(11) 0.1324(7) 0.251(7) Uani 1 1 d .
C111 C 0.4981(10) 0.8164(8) 0.1945(10) 0.174(5) Uani 1 1 d .
C112 C 0.4958(10) 0.8187(9) 0.2739(7) 0.225(6) Uani 1 1 d U
H11D H 0.5516 0.8276 0.2829 0.337 Uiso 1 1 calc R
H11E H 0.4914 0.7627 0.3046 0.337 Uiso 1 1 calc R
H11F H 0.4429 0.8673 0.2860 0.337 Uiso 1 1 calc R

loop_
_atom_site_aniso_label
_atom_site_aniso_U_11
_atom_site_aniso_U_22
_atom_site_aniso_U_33
_atom_site_aniso_U_23
_atom_site_aniso_U_13
_atom_site_aniso_U_12
Zn1 0.0343(3) 0.0316(3) 0.0446(3) 0.0027(2) -0.0038(2) -0.0096(2)
Zn2 0.0288(3) 0.0386(3) 0.0452(3) -0.0013(2) 0.0001(2) -0.0134(2)
Zn3 0.0302(3) 0.0286(3) 0.0513(3) 0.0033(2) -0.0022(2) -0.0117(2)
O1 0.0293(14) 0.0276(15) 0.0430(16) 0.0008(12) -0.0008(12) -0.0108(12)
O2 0.0328(15) 0.0279(16) 0.064(2) 0.0005(14) -0.0027(14) -0.0073(13)
C3 0.035(2) 0.029(2) 0.040(2) -0.0025(18) -0.0008(18) -0.0060(19)
C4 0.037(2) 0.039(3) 0.071(3) -0.004(2) -0.002(2) -0.013(2)
C5 0.035(3) 0.046(3) 0.086(4) -0.006(3) -0.007(2) -0.003(2)
C6 0.048(3) 0.037(3) 0.085(4) -0.005(3) -0.006(3) -0.002(2)
C7 0.047(3) 0.031(3) 0.075(3) -0.001(2) -0.002(2) -0.005(2)
C8 0.037(2) 0.031(2) 0.044(3) -0.0019(19) -0.0018(19) -0.0078(19)
C9 0.044(3) 0.027(2) 0.050(3) -0.005(2) 0.004(2) -0.012(2)
N10 0.0334(19) 0.032(2) 0.047(2) -0.0014(16) -0.0012(16) -0.0118(16)
C11 0.035(2) 0.034(2) 0.045(3) -0.0010(19) -0.0036(19) -0.015(2)
C12 0.047(3) 0.037(3) 0.077(3) -0.005(2) -0.003(2) -0.020(2)
C13 0.061(3) 0.061(4) 0.083(4) -0.007(3) -0.003(3) -0.040(3)
C14 0.041(3) 0.069(4) 0.076(4) -0.010(3) 0.000(2) -0.035(3)
C15 0.029(2) 0.049(3) 0.073(3) -0.009(2) -0.002(2) -0.015(2)
C16 0.032(2) 0.035(2) 0.046(3) 0.0000(19) -0.0048(18) -0.0136(19)
N17 0.0274(17) 0.032(2) 0.058(2) -0.0052(17) -0.0006(16) -0.0113(15)
S18 0.0296(5) 0.0340(6) 0.0524(7) -0.0036(5) -0.0019(5) -0.0102(5)
O19 0.0376(16) 0.0321(16) 0.069(2) -0.0132(14) -0.0046(14) -0.0123(13)
O20 0.0434(18) 0.050(2) 0.0535(19) -0.0065(15) 0.0065(15) -0.0099(15)
C21 0.033(2) 0.038(3) 0.049(3) -0.006(2) -0.002(2) -0.010(2)
C22 0.042(3) 0.044(3) 0.059(3) -0.010(2) -0.007(2) -0.007(2)
C23 0.043(3) 0.058(3) 0.067(4) -0.007(3) -0.009(2) -0.012(3)
C24 0.058(3) 0.063(4) 0.063(4) -0.001(3) -0.025(3) -0.012(3)
C25 0.055(3) 0.068(4) 0.058(3) -0.020(3) -0.002(3) -0.015(3)
C26 0.037(2) 0.046(3) 0.056(3) -0.009(2) -0.003(2) -0.007(2)
C27 0.060(3) 0.059(4) 0.068(4) -0.024(3) -0.014(3) 0.008(3)
C28 0.095(5) 0.085(5) 0.083(5) -0.036(4) -0.019(4) 0.009(4)
C29 0.089(5) 0.064(4) 0.095(5) -0.027(4) -0.027(4) 0.020(3)
C30 0.057(3) 0.050(3) 0.080(4) -0.004(3) -0.021(3) 0.003(3)
N31 0.076(3) 0.065(3) 0.088(4) 0.002(3) -0.021(3) 0.010(3)
C32 0.149(7) 0.117(6) 0.077(5) 0.015(4) -0.018(5) -0.037(6)
C33 0.105(6) 0.118(7) 0.153(8) 0.019(6) -0.046(6) 0.021(5)
O34 0.0521(18) 0.0364(17) 0.0454(17) -0.0033(14) -0.0049(14) -0.0190(14)
C35 0.058(3) 0.048(3) 0.043(3) -0.010(2) 0.005(2) -0.025(2)
C36 0.119(5) 0.057(4) 0.069(4) -0.010(3) -0.011(3) -0.046(4)
C37 0.187(8) 0.067(5) 0.093(5) -0.022(4) -0.017(5) -0.062(5)
C38 0.200(9) 0.118(7) 0.076(5) -0.022(5) -0.027(5) -0.091(7)
C39 0.127(6) 0.083(5) 0.064(4) -0.010(3) -0.020(4) -0.058(4)
C40 0.065(3) 0.061(3) 0.049(3) -0.013(3) -0.001(2) -0.033(3)
C41 0.053(3) 0.064(3) 0.045(3) 0.000(2) -0.007(2) -0.025(3)
N42 0.039(2) 0.044(2) 0.045(2) 0.0013(18) -0.0025(17) -0.0140(18)
C43 0.041(2) 0.040(3) 0.047(3) 0.006(2) -0.002(2) -0.008(2)
C44 0.057(3) 0.059(4) 0.066(3) 0.015(3) -0.022(3) -0.013(3)
C45 0.055(3) 0.067(4) 0.080(4) 0.022(3) -0.017(3) -0.001(3)
C46 0.072(4) 0.041(3) 0.073(4) 0.014(3) 0.002(3) 0.003(3)
C47 0.062(3) 0.038(3) 0.059(3) 0.002(2) -0.001(3) -0.007(2)
C48 0.044(3) 0.037(3) 0.043(3) 0.005(2) 0.006(2) -0.007(2)
N49 0.046(2) 0.0302(19) 0.047(2) 0.0036(16) -0.0086(17) -0.0107(17)
S50 0.0603(7) 0.0416(7) 0.0425(7) 0.0002(5) 0.0009(6) -0.0261(6)
O51 0.081(2) 0.058(2) 0.050(2) -0.0128(17) 0.0166(18) -0.0331(19)
O52 0.057(2) 0.047(2) 0.059(2) 0.0113(16) -0.0190(16) -0.0233(16)
C53 0.065(3) 0.039(3) 0.052(3) -0.001(2) 0.003(2) -0.025(2)
C54 0.098(4) 0.050(3) 0.073(4) -0.017(3) 0.018(3) -0.036(3)
C55 0.121(6) 0.059(4) 0.109(5) -0.028(4) 0.025(4) -0.060(4)
C56 0.107(5) 0.062(4) 0.075(4) -0.006(3) 0.022(4) -0.052(4)
C57 0.066(3) 0.050(3) 0.053(3) -0.002(2) 0.000(2) -0.029(3)
C58 0.060(3) 0.043(3) 0.042(3) 0.002(2) -0.003(2) -0.024(2)
C59 0.061(3) 0.071(4) 0.051(3) 0.013(3) -0.008(3) -0.030(3)
C60 0.075(4) 0.084(4) 0.038(3) -0.004(3) 0.001(2) -0.030(3)
C61 0.078(4) 0.069(4) 0.052(3) -0.010(3) 0.006(3) -0.032(3)
C62 0.064(3) 0.055(3) 0.051(3) -0.003(2) 0.004(2) -0.032(3)
N63 0.070(3) 0.081(3) 0.063(3) 0.023(2) 0.006(2) -0.033(3)
C64 0.088(5) 0.088(5) 0.100(5) 0.036(4) -0.014(4) -0.041(4)
C65 0.075(4) 0.118(5) 0.069(4) 0.023(4) 0.001(3) -0.048(4)
O66 0.0360(16) 0.0424(18) 0.0436(18) -0.0070(14) 0.0062(14) -0.0081(14)
C67 0.046(3) 0.033(2) 0.041(3) 0.003(2) 0.001(2) -0.010(2)
C68 0.051(3) 0.056(3) 0.055(3) -0.009(3) -0.004(2) -0.004(2)
C69 0.077(4) 0.089(5) 0.067(4) -0.030(3) -0.012(3) -0.005(4)
C70 0.070(4) 0.124(6) 0.076(4) -0.052(4) 0.004(3) -0.003(4)
C71 0.050(3) 0.095(5) 0.072(4) -0.032(3) 0.008(3) -0.005(3)
C72 0.042(3) 0.047(3) 0.047(3) -0.008(2) 0.002(2) -0.008(2)
C73 0.033(2) 0.049(3) 0.059(3) -0.003(2) 0.007(2) -0.010(2)
N74 0.0308(18) 0.034(2) 0.044(2) -0.0020(17) 0.0068(16) -0.0093(16)
C75 0.029(2) 0.035(2) 0.051(3) 0.005(2) -0.0022(19) -0.0122(19)
C76 0.037(2) 0.060(3) 0.049(3) 0.006(2) 0.005(2) -0.018(2)
C77 0.032(2) 0.077(4) 0.078(4) 0.001(3) -0.002(3) -0.027(3)
C78 0.036(3) 0.066(3) 0.074(4) -0.009(3) -0.008(2) -0.024(2)
C79 0.039(3) 0.054(3) 0.057(3) -0.002(2) -0.004(2) -0.019(2)
C80 0.029(2) 0.033(2) 0.050(3) 0.0039(19) -0.0033(19) -0.0112(18)
N81 0.0278(17) 0.037(2) 0.045(2) -0.0020(16) 0.0027(15) -0.0114(15)
S82 0.0295(5) 0.0310(6) 0.0466(6) -0.0040(5) -0.0023(4) -0.0062(4)
O83 0.0512(19) 0.0302(16) 0.062(2) -0.0092(14) -0.0074(15) -0.0098(14)
O84 0.0245(14) 0.0510(19) 0.0494(18) -0.0111(14) 0.0017(13) -0.0054(13)
C85 0.026(2) 0.031(2) 0.045(3) -0.0026(19) 0.0009(18) -0.0083(18)
C86 0.039(2) 0.044(3) 0.045(3) -0.004(2) -0.003(2) -0.010(2)
C87 0.047(3) 0.060(3) 0.044(3) -0.001(2) -0.006(2) -0.015(3)
C88 0.044(3) 0.048(3) 0.058(3) 0.008(2) -0.010(2) -0.012(2)
C89 0.038(2) 0.036(3) 0.066(3) -0.001(2) -0.006(2) -0.009(2)
C90 0.027(2) 0.040(3) 0.048(3) -0.008(2) 0.0009(18) -0.0097(19)
C91 0.086(4) 0.052(3) 0.047(3) -0.014(3) 0.007(3) -0.007(3)
C92 0.131(6) 0.071(5) 0.075(5) -0.025(4) 0.009(4) -0.008(4)
C93 0.140(7) 0.107(6) 0.042(4) -0.018(4) 0.010(4) -0.023(5)
C94 0.082(4) 0.080(4) 0.048(3) -0.004(3) -0.001(3) -0.008(3)
N95 0.113(5) 0.099(4) 0.051(3) 0.013(3) 0.002(3) -0.005(4)
C96 0.209(11) 0.183(9) 0.045(4) 0.007(5) -0.011(5) 0.022(8)
C97 0.122(7) 0.109(6) 0.124(7) 0.043(5) 0.020(5) -0.027(5)
Zn4 0.0368(4) 0.0305(4) 0.0491(4) -0.0067(3) 0.0037(3) -0.0082(3)
O101 0.060(2) 0.047(2) 0.057(2) -0.0107(18) 0.0002(16) -0.0224(18)
O102 0.0398(18) 0.045(2) 0.058(2) -0.0032(18) 0.0092(17) -0.0050(15)
O103 0.0406(19) 0.0356(19) 0.067(2) -0.0095(16) 0.0092(16) -0.0082(15)
O104 0.109(4) 0.116(4) 0.091(4) -0.023(3) 0.000(3) -0.049(3)
N105 0.157(9) 0.259(13) 0.156(9) -0.080(8) 0.032(7) -0.032(8)
C106 0.108(7) 0.132(9) 0.132(8) -0.010(7) 0.032(6) -0.029(7)
C107 0.142(9) 0.090(7) 0.256(13) -0.049(8) -0.005(9) -0.011(6)
N108 0.236(10) 0.147(8) 0.120(7) -0.031(6) -0.002(7) -0.086(7)
C109 0.153(8) 0.096(6) 0.079(6) -0.018(5) -0.007(5) -0.046(5)
C110 0.221(12) 0.140(9) 0.107(7) -0.029(6) -0.008(7) -0.034(8)
N109 0.359(19) 0.294(16) 0.149(10) -0.030(11) -0.016(12) -0.178(14)
C111 0.211(13) 0.113(8) 0.195(14) -0.018(10) -0.041(13) -0.045(8)
C112 0.260(10) 0.245(10) 0.163(8) -0.067(8) -0.040(8) -0.045(7)

loop_
_atom_type_symbol
_atom_type_description
_atom_type_scat_dispersion_real
_atom_type_scat_dispersion_imag
_atom_type_scat_source
C C 0.0033 0.0016 'International Tables Vol C Tables 4.2.6.8 and 6.1.1.4'
H H 0.0000 0.0000 'International Tables Vol C Tables 4.2.6.8 and 6.1.1.4'
N N 0.0061 0.0033 'International Tables Vol C Tables 4.2.6.8 and 6.1.1.4'
O O 0.0106 0.0060 'International Tables Vol C Tables 4.2.6.8 and 6.1.1.4'
S S 0.1246 0.1234 'International Tables Vol C Tables 4.2.6.8 and 6.1.1.4'
Zn Zn 0.2839 1.4301 'International Tables Vol C Tables 4.2.6.8 and 6.1.1.4'

loop_
_geom_angle_atom_site_label_1
_geom_angle_atom_site_label_2
_geom_angle_atom_site_label_3
_geom_angle
_geom_angle_site_symmetry_1
_geom_angle_site_symmetry_3
O66 Zn1 O1 82.36(11) . .
O66 Zn1 N42 129.52(13) . .
O1 Zn1 N42 146.51(12) . .
O66 Zn1 N49 104.38(13) . .
O1 Zn1 N49 103.52(12) . .
N42 Zn1 N49 80.44(14) . .
O66 Zn1 O34 92.51(12) . .
O1 Zn1 O34 81.49(11) . .
N42 Zn1 O34 86.47(13) . .
N49 Zn1 O34 162.83(13) . .
O66 Zn1 Zn2 42.72(8) . .
O1 Zn1 Zn2 40.72(7) . .
N42 Zn1 Zn2 172.23(11) . .
N49 Zn1 Zn2 101.29(10) . .
O34 Zn1 Zn2 93.18(8) . .
O66 Zn1 Zn3 85.91(8) . .
O1 Zn1 Zn3 40.20(7) . .
N42 Zn1 Zn3 121.47(10) . .
N49 Zn1 Zn3 141.50(10) . .
O34 Zn1 Zn3 41.29(8) . .
Zn2 Zn1 Zn3 61.54(2) . .
O1 Zn2 N81 113.61(12) . .
O1 Zn2 O66 79.61(11) . .
N81 Zn2 O66 155.91(12) . .
O1 Zn2 N74 158.42(12) . .
N81 Zn2 N74 79.18(13) . .
O66 Zn2 N74 82.74(13) . .
O1 Zn2 O2 79.17(10) . .
N81 Zn2 O2 107.77(12) . .
O66 Zn2 O2 94.16(11) . .
N74 Zn2 O2 114.59(12) . .
O1 Zn2 Zn1 40.24(7) . .
N81 Zn2 Zn1 143.85(10) . .
O66 Zn2 Zn1 40.41(8) . .
N74 Zn2 Zn1 119.61(10) . .
O2 Zn2 Zn1 92.56(8) . .
O1 Zn2 Zn3 38.84(7) . .
N81 Zn2 Zn3 120.48(9) . .
O66 Zn2 Zn3 82.71(8) . .
N74 Zn2 Zn3 149.63(10) . .
O2 Zn2 Zn3 40.55(7) . .
Zn1 Zn2 Zn3 59.40(2) . .
O1 Zn3 N10 162.40(12) . .
O1 Zn3 O34 82.16(11) . .
N10 Zn3 O34 114.53(13) . .
O1 Zn3 O2 80.33(10) . .
N10 Zn3 O2 89.24(12) . .
O34 Zn3 O2 105.91(12) . .
O1 Zn3 N17 103.35(12) . .
N10 Zn3 N17 79.97(13) . .
O34 Zn3 N17 100.38(13) . .
O2 Zn3 N17 153.71(13) . .
O1 Zn3 Zn1 39.96(8) . .
N10 Zn3 Zn1 156.12(10) . .
O34 Zn3 Zn1 42.21(8) . .
O2 Zn3 Zn1 93.04(7) . .
N17 Zn3 Zn1 106.51(9) . .
O1 Zn3 Zn2 39.06(7) . .
N10 Zn3 Zn2 130.07(9) . .
O34 Zn3 Zn2 91.71(8) . .
O2 Zn3 Zn2 41.49(8) . .
N17 Zn3 Zn2 138.58(10) . .
Zn1 Zn3 Zn2 59.062(18) . .
Zn1 O1 Zn3 99.84(12) . .
Zn1 O1 Zn2 99.05(11) . .
Zn3 O1 Zn2 102.10(11) . .
C3 O2 Zn3 128.6(2) . .
C3 O2 Zn2 133.3(2) . .
Zn3 O2 Zn2 97.97(11) . .
O2 C3 C4 120.7(4) . .
O2 C3 C8 122.4(4) . .
C4 C3 C8 116.9(4) . .
C5 C4 C3 122.7(4) . .
C5 C4 H4 118.7 . .
C3 C4 H4 118.7 . .
C4 C5 C6 120.5(4) . .
C4 C5 H5 119.7 . .
C6 C5 H5 119.7 . .
C7 C6 C5 118.4(4) . .
C7 C6 H6 120.8 . .
C5 C6 H6 120.8 . .
C6 C7 C8 122.6(4) . .
C6 C7 H7 118.7 . .
C8 C7 H7 118.7 . .
C7 C8 C3 118.8(4) . .
C7 C8 C9 115.4(4) . .
C3 C8 C9 125.8(4) . .
N10 C9 C8 126.7(4) . .
N10 C9 H9 116.6 . .
C8 C9 H9 116.6 . .
C9 N10 C11 120.3(3) . .
C9 N10 Zn3 126.9(3) . .
C11 N10 Zn3 112.7(2) . .
C12 C11 C16 120.4(4) . .
C12 C11 N10 123.9(4) . .
C16 C11 N10 115.7(3) . .
C13 C12 C11 120.4(5) . .
C13 C12 H12 119.8 . .
C11 C12 H12 119.8 . .
C14 C13 C12 119.3(4) . .
C14 C13 H13 120.3 . .
C12 C13 H13 120.3 . .
C15 C14 C13 121.0(4) . .
C15 C14 H14 119.5 . .
C13 C14 H14 119.5 . .
C14 C15 C16 121.0(4) . .
C14 C15 H15 119.5 . .
C16 C15 H15 119.5 . .
C15 C16 C11 117.8(4) . .
C15 C16 N17 126.1(4) . .
C11 C16 N17 116.1(3) . .
C16 N17 S18 120.8(3) . .
C16 N17 Zn3 110.9(3) . .
S18 N17 Zn3 128.38(18) . .
O20 S18 O19 114.32(19) . .
O20 S18 N17 112.89(18) . .
O19 S18 N17 107.39(17) . .
O20 S18 C21 107.60(19) . .
O19 S18 C21 105.13(18) . .
N17 S18 C21 109.2(2) . .
C26 C21 C22 121.8(4) . .
C26 C21 S18 117.7(3) . .
C22 C21 S18 120.3(3) . .
C27 C22 C23 118.9(5) . .
C27 C22 C21 123.9(4) . .
C23 C22 C21 117.2(4) . .
C24 C23 C22 119.3(5) . .
C24 C23 C30 121.6(5) . .
C22 C23 C30 119.1(5) . .
C25 C24 C23 122.0(5) . .
C25 C24 H24 119.0 . .
C23 C24 H24 119.0 . .
C24 C25 C26 119.6(5) . .
C24 C25 H25 120.2 . .
C26 C25 H25 120.2 . .
C21 C26 C25 120.0(5) . .
C21 C26 H26 120.0 . .
C25 C26 H26 120.0 . .
C28 C27 C22 120.1(5) . .
C28 C27 H27 120.0 . .
C22 C27 H27 120.0 . .
C27 C28 C29 122.0(6) . .
C27 C28 H28 119.0 . .
C29 C28 H28 119.0 . .
C30 C29 C28 120.4(6) . .
C30 C29 H29 119.8 . .
C28 C29 H29 119.8 . .
C29 C30 N31 123.2(5) . .
C29 C30 C23 119.5(5) . .
N31 C30 C23 117.3(5) . .
C32 N31 C30 113.9(6) . .
C32 N31 C33 109.2(6) . .
C30 N31 C33 115.1(5) . .
N31 C32 H32A 109.5 . .
N31 C32 H32B 109.5 . .
H32A C32 H32B 109.5 . .
N31 C32 H32C 109.5 . .
H32A C32 H32C 109.5 . .
H32B C32 H32C 109.5 . .
N31 C33 H33A 109.5 . .
N31 C33 H33B 109.5 . .
H33A C33 H33B 109.5 . .
N31 C33 H33C 109.5 . .
H33A C33 H33C 109.5 . .
H33B C33 H33C 109.5 . .
C35 O34 Zn3 137.2(3) . .
C35 O34 Zn1 126.2(3) . .
Zn3 O34 Zn1 96.50(12) . .
O34 C35 C36 120.7(4) . .
O34 C35 C40 121.3(4) . .
C36 C35 C40 118.0(5) . .
C37 C36 C35 120.2(6) . .
C37 C36 H36 119.9 . .
C35 C36 H36 119.9 . .
C36 C37 C38 121.3(6) . .
C36 C37 H37 119.3 . .
C38 C37 H37 119.3 . .
C39 C38 C37 119.9(6) . .
C39 C38 H38 120.0 . .
C37 C38 H38 120.0 . .
C38 C39 C40 121.7(6) . .
C38 C39 H39 119.2 . .
C40 C39 H39 119.2 . .
C39 C40 C35 118.9(5) . .
C39 C40 C41 116.6(5) . .
C35 C40 C41 124.5(4) . .
N42 C41 C40 127.1(4) . .
N42 C41 H41 116.4 . .
C40 C41 H41 116.4 . .
C41 N42 C43 121.2(4) . .
C41 N42 Zn1 124.8(3) . .
C43 N42 Zn1 113.5(3) . .
C44 C43 N42 123.9(5) . .
C44 C43 C48 119.8(4) . .
N42 C43 C48 116.3(4) . .
C45 C44 C43 120.5(5) . .
C45 C44 H44 119.8 . .
C43 C44 H44 119.8 . .
C44 C45 C46 119.9(5) . .
C44 C45 H45 120.0 . .
C46 C45 H45 120.0 . .
C47 C46 C45 121.1(5) . .
C47 C46 H46 119.5 . .
C45 C46 H46 119.5 . .
C46 C47 C48 119.9(5) . .
C46 C47 H47 120.0 . .
C48 C47 H47 120.0 . .
C47 C48 N49 126.0(5) . .
C47 C48 C43 118.8(4) . .
N49 C48 C43 115.1(4) . .
C48 N49 S50 122.9(3) . .
C48 N49 Zn1 113.6(3) . .
S50 N49 Zn1 122.30(19) . .
O51 S50 O52 115.1(2) . .
O51 S50 N49 112.5(2) . .
O52 S50 N49 107.39(19) . .
O51 S50 C53 105.0(2) . .
O52 S50 C53 106.8(2) . .
N49 S50 C53 109.8(2) . .
C54 C53 C58 121.2(4) . .
C54 C53 S50 116.7(4) . .
C58 C53 S50 121.7(3) . .
C53 C54 C55 119.3(5) . .
C53 C54 H54 120.4 . .
C55 C54 H54 120.4 . .
C56 C55 C54 121.0(5) . .
C56 C55 H55 119.5 . .
C54 C55 H55 119.5 . .
C55 C56 C57 122.2(5) . .
C55 C56 H56 118.9 . .
C57 C56 H56 118.9 . .
C56 C57 C59 122.0(5) . .
C56 C57 C58 118.6(5) . .
C59 C57 C58 119.3(5) . .
C62 C58 C53 123.8(4) . .
C62 C58 C57 118.9(4) . .
C53 C58 C57 117.3(4) . .
C60 C59 N63 122.9(5) . .
C60 C59 C57 118.5(4) . .
N63 C59 C57 118.5(5) . .
C59 C60 C61 121.5(5) . .
C59 C60 H60 119.2 . .
C61 C60 H60 119.2 . .
C62 C61 C60 120.9(5) . .
C62 C61 H61 119.6 . .
C60 C61 H61 119.6 . .
C61 C62 C58 120.6(4) . .
C61 C62 H62 119.7 . .
C58 C62 H62 119.7 . .
C59 N63 C65 117.2(5) . .
C59 N63 C64 117.8(5) . .
C65 N63 C64 111.5(4) . .
N63 C64 H64A 109.5 . .
N63 C64 H64B 109.5 . .
H64A C64 H64B 109.5 . .
N63 C64 H64C 109.5 . .
H64A C64 H64C 109.5 . .
H64B C64 H64C 109.5 . .
N63 C65 H65A 109.5 . .
N63 C65 H65B 109.5 . .
H65A C65 H65B 109.5 . .
N63 C65 H65C 109.5 . .
H65A C65 H65C 109.5 . .
H65B C65 H65C 109.5 . .
C67 O66 Zn1 133.3(3) . .
C67 O66 Zn2 127.3(3) . .
Zn1 O66 Zn2 96.88(12) . .
O66 C67 C68 121.1(4) . .
O66 C67 C72 120.5(4) . .
C68 C67 C72 118.4(4) . .
C69 C68 C67 122.1(5) . .
C69 C68 H68 118.9 . .
C67 C68 H68 118.9 . .
C68 C69 C70 120.0(6) . .
C68 C69 H69 120.0 . .
C70 C69 H69 120.0 . .
C71 C70 C69 118.5(6) . .
C71 C70 H70 120.8 . .
C69 C70 H70 120.8 . .
C70 C71 C72 122.9(5) . .
C70 C71 H71 118.5 . .
C72 C71 H71 118.5 . .
C71 C72 C67 118.1(5) . .
C71 C72 C73 118.0(4) . .
C67 C72 C73 123.8(4) . .
N74 C73 C72 127.6(4) . .
N74 C73 H73 116.2 . .
C72 C73 H73 116.2 . .
C73 N74 C75 121.5(4) . .
C73 N74 Zn2 124.4(3) . .
C75 N74 Zn2 113.2(3) . .
C76 C75 C80 119.3(4) . .
C76 C75 N74 124.4(4) . .
C80 C75 N74 116.2(3) . .
C77 C76 C75 121.9(4) . .
C77 C76 H76 119.1 . .
C75 C76 H76 119.1 . .
C76 C77 C78 118.9(4) . .
C76 C77 H77 120.5 . .
C78 C77 H77 120.5 . .
C77 C78 C79 120.8(5) . .
C77 C78 H78 119.6 . .
C79 C78 H78 119.6 . .
C78 C79 C80 120.6(5) . .
C78 C79 H79 119.7 . .
C80 C79 H79 119.7 . .
C79 C80 C75 118.3(4) . .
C79 C80 N81 125.6(4) . .
C75 C80 N81 116.0(4) . .
C80 N81 S82 120.1(3) . .
C80 N81 Zn2 115.1(3) . .
S82 N81 Zn2 122.73(18) . .
O83 S82 O84 114.87(18) . .
O83 S82 N81 112.75(18) . .
O84 S82 N81 107.13(17) . .
O83 S82 C85 107.67(19) . .
O84 S82 C85 105.88(17) . .
N81 S82 C85 108.14(19) . .
C90 C85 C86 122.1(4) . .
C90 C85 S82 116.9(3) . .
C86 C85 S82 120.7(3) . .
C91 C86 C85 124.4(4) . .
C91 C86 C87 118.9(4) . .
C85 C86 C87 116.6(4) . .
C88 C87 C94 120.7(5) . .
C88 C87 C86 119.6(4) . .
C94 C87 C86 119.7(5) . .
C89 C88 C87 121.9(4) . .
C89 C88 H88 119.1 . .
C87 C88 H88 119.1 . .
C88 C89 C90 119.2(4) . .
C88 C89 H89 120.4 . .
C90 C89 H89 120.4 . .
C85 C90 C89 120.4(4) . .
C85 C90 H90 119.8 . .
C89 C90 H90 119.8 . .
C92 C91 C86 119.9(5) . .
C92 C91 H91 120.0 . .
C86 C91 H91 120.0 . .
C91 C92 C93 121.8(6) . .
C91 C92 H92 119.1 . .
C93 C92 H92 119.1 . .
C94 C93 C92 120.6(6) . .
C94 C93 H93 119.7 . .
C92 C93 H93 119.7 . .
C93 C94 C87 118.5(5) . .
C93 C94 N95 123.7(5) . .
C87 C94 N95 117.8(6) . .
C94 N95 C96 116.2(7) . .
C94 N95 C97 111.8(6) . .
C96 N95 C97 111.1(7) . .
N95 C96 H96A 109.5 . .
N95 C96 H96B 109.5 . .
H96A C96 H96B 109.5 . .
N95 C96 H96C 109.5 . .
H96A C96 H96C 109.5 . .
H96B C96 H96C 109.5 . .
N95 C97 H97A 109.5 . .
N95 C97 H97B 109.5 . .
H97A C97 H97B 109.5 . .
N95 C97 H97C 109.5 . .
H97A C97 H97C 109.5 . .
H97B C97 H97C 109.5 . .
O103 Zn4 O103 180.000(1) 2_666 .
O103 Zn4 O102 94.84(13) 2_666 2_666
O103 Zn4 O102 85.16(13) . 2_666
O103 Zn4 O102 85.16(13) 2_666 .
O103 Zn4 O102 94.84(13) . .
O102 Zn4 O102 180.000(1) 2_666 .
O103 Zn4 O101 86.09(14) 2_666 .
O103 Zn4 O101 93.91(14) . .
O102 Zn4 O101 89.05(14) 2_666 .
O102 Zn4 O101 90.95(14) . .
O103 Zn4 O101 93.91(14) 2_666 2_666
O103 Zn4 O101 86.09(14) . 2_666
O102 Zn4 O101 90.95(14) 2_666 2_666
O102 Zn4 O101 89.05(14) . 2_666
O101 Zn4 O101 180.000(1) . 2_666
Zn4 O101 H11X 108(4) . .
Zn4 O101 H11Y 121(3) . .
H11X O101 H11Y 105(4) . .
Zn4 O102 H12X 117(4) . .
Zn4 O102 H12Y 122(3) . .
H12X O102 H12Y 111(5) . .
Zn4 O103 H13X 116(4) . .
Zn4 O103 H13Y 115(3) . .
H13X O103 H13Y 109(5) . .
H14X O104 H14Y 113(7) . .
N105 C106 C107 177.0(13) . .
C106 C107 H10A 109.5 . .
C106 C107 H10B 109.5 . .
H10A C107 H10B 109.5 . .
C106 C107 H10C 109.5 . .
H10A C107 H10C 109.5 . .
H10B C107 H10C 109.5 . .
N108 C109 C110 177.8(11) . .
C109 C110 H11A 109.5 . .
C109 C110 H11B 109.5 . .
H11A C110 H11B 109.5 . .
C109 C110 H11C 109.5 . .
H11A C110 H11C 109.5 . .
H11B C110 H11C 109.5 . .
N109 C111 C112 178.3(15) . .
C111 C112 H11D 109.5 . .
C111 C112 H11E 109.5 . .
H11D C112 H11E 109.5 . .
C111 C112 H11F 109.5 . .
H11D C112 H11F 109.5 . .
H11E C112 H11F 109.5 . .

loop_
_geom_bond_atom_site_label_1
_geom_bond_atom_site_label_2
_geom_bond_distance
_geom_bond_site_symmetry_2
Zn1 O66 2.010(3) .
Zn1 O1 2.014(3) .
Zn1 N42 2.042(4) .
Zn1 N49 2.057(3) .
Zn1 O34 2.089(3) .
Zn1 Zn2 3.0790(10) .
Zn1 Zn3 3.0898(10) .
Zn2 O1 2.034(3) .
Zn2 N81 2.039(3) .
Zn2 O66 2.104(3) .
Zn2 N74 2.108(3) .
Zn2 O2 2.111(3) .
Zn2 Zn3 3.1560(11) .
Zn3 O1 2.024(3) .
Zn3 N10 2.031(3) .
Zn3 O34 2.052(3) .
Zn3 O2 2.072(3) .
Zn3 N17 2.084(3) .
O2 C3 1.322(5) .
C3 C4 1.407(6) .
C3 C8 1.414(5) .
C4 C5 1.358(6) .
C4 H4 0.9300 .
C5 C6 1.392(7) .
C5 H5 0.9300 .
C6 C7 1.362(6) .
C6 H6 0.9300 .
C7 C8 1.407(6) .
C7 H7 0.9300 .
C8 C9 1.439(6) .
C9 N10 1.287(5) .
C9 H9 0.9300 .
N10 C11 1.428(5) .
C11 C12 1.387(5) .
C11 C16 1.401(6) .
C12 C13 1.381(6) .
C12 H12 0.9300 .
C13 C14 1.371(7) .
C13 H13 0.9300 .
C14 C15 1.370(6) .
C14 H14 0.9300 .
C15 C16 1.392(5) .
C15 H15 0.9300 .
C16 N17 1.418(5) .
N17 S18 1.573(4) .
S18 O20 1.447(3) .
S18 O19 1.450(3) .
S18 C21 1.784(4) .
C21 C26 1.349(6) .
C21 C22 1.433(6) .
C22 C27 1.414(7) .
C22 C23 1.421(6) .
C23 C24 1.399(7) .
C23 C30 1.444(7) .
C24 C25 1.356(7) .
C24 H24 0.9300 .
C25 C26 1.419(6) .
C25 H25 0.9300 .
C26 H26 0.9300 .
C27 C28 1.355(7) .
C27 H27 0.9300 .
C28 C29 1.402(8) .
C28 H28 0.9300 .
C29 C30 1.358(8) .
C29 H29 0.9300 .
C30 N31 1.425(7) .
N31 C32 1.409(8) .
N31 C33 1.481(8) .
C32 H32A 0.9600 .
C32 H32B 0.9600 .
C32 H32C 0.9600 .
C33 H33A 0.9600 .
C33 H33B 0.9600 .
C33 H33C 0.9600 .
O34 C35 1.321(5) .
C35 C36 1.396(7) .
C35 C40 1.424(6) .
C36 C37 1.371(8) .
C36 H36 0.9300 .
C37 C38 1.378(9) .
C37 H37 0.9300 .
C38 C39 1.332(9) .
C38 H38 0.9300 .
C39 C40 1.401(7) .
C39 H39 0.9300 .
C40 C41 1.436(7) .
C41 N42 1.290(6) .
C41 H41 0.9300 .
N42 C43 1.415(5) .
C43 C44 1.394(6) .
C43 C48 1.421(6) .
C44 C45 1.373(7) .
C44 H44 0.9300 .
C45 C46 1.389(8) .
C45 H45 0.9300 .
C46 C47 1.381(7) .
C46 H46 0.9300 .
C47 C48 1.399(6) .
C47 H47 0.9300 .
C48 N49 1.408(5) .
N49 S50 1.581(4) .
S50 O51 1.440(3) .
S50 O52 1.446(3) .
S50 C53 1.781(4) .
C53 C54 1.371(7) .
C53 C58 1.429(7) .
C54 C55 1.406(7) .
C54 H54 0.9300 .
C55 C56 1.338(8) .
C55 H55 0.9300 .
C56 C57 1.391(7) .
C56 H56 0.9300 .
C57 C59 1.426(7) .
C57 C58 1.440(6) .
C58 C62 1.401(6) .
C59 C60 1.374(7) .
C59 N63 1.409(6) .
C60 C61 1.402(7) .
C60 H60 0.9300 .
C61 C62 1.357(7) .
C61 H61 0.9300 .
C62 H62 0.9300 .
N63 C65 1.451(7) .
N63 C64 1.465(7) .
C64 H64A 0.9600 .
C64 H64B 0.9600 .
C64 H64C 0.9600 .
C65 H65A 0.9600 .
C65 H65B 0.9600 .
C65 H65C 0.9600 .
O66 C67 1.324(5) .
C67 C68 1.392(6) .
C67 C72 1.415(6) .
C68 C69 1.365(7) .
C68 H68 0.9300 .
C69 C70 1.412(8) .
C69 H69 0.9300 .
C70 C71 1.353(8) .
C70 H70 0.9300 .
C71 C72 1.406(7) .
C71 H71 0.9300 .
C72 C73 1.426(6) .
C73 N74 1.290(5) .
C73 H73 0.9300 .
N74 C75 1.406(5) .
C75 C76 1.396(5) .
C75 C80 1.401(6) .
C76 C77 1.367(7) .
C76 H76 0.9300 .
C77 C78 1.373(7) .
C77 H77 0.9300 .
C78 C79 1.390(6) .
C78 H78 0.9300 .
C79 C80 1.395(6) .
C79 H79 0.9300 .
C80 N81 1.417(5) .
N81 S82 1.580(3) .
S82 O83 1.447(3) .
S82 O84 1.448(3) .
S82 C85 1.787(4) .
C85 C90 1.365(5) .
C85 C86 1.422(6) .
C86 C91 1.409(6) .
C86 C87 1.427(6) .
C87 C88 1.412(7) .
C87 C94 1.417(7) .
C88 C89 1.358(6) .
C88 H88 0.9300 .
C89 C90 1.409(6) .
C89 H89 0.9300 .
C90 H90 0.9300 .
C91 C92 1.348(8) .
C91 H91 0.9300 .
C92 C93 1.398(9) .
C92 H92 0.9300 .
C93 C94 1.382(8) .
C93 H93 0.9300 .
C94 N95 1.433(7) .
N95 C96 1.441(8) .
N95 C97 1.492(10) .
C96 H96A 0.9600 .
C96 H96B 0.9600 .
C96 H96C 0.9600 .
C97 H97A 0.9600 .
C97 H97B 0.9600 .
C97 H97C 0.9600 .
Zn4 O103 2.065(3) 2_666
Zn4 O103 2.065(3) .
Zn4 O102 2.084(3) 2_666
Zn4 O102 2.084(3) .
Zn4 O101 2.100(3) .
Zn4 O101 2.100(3) 2_666
O101 H11X 0.77(3) .
O101 H11Y 0.84(3) .
O102 H12X 0.79(4) .
O102 H12Y 0.91(4) .
O103 H13X 0.74(3) .
O103 H13Y 0.80(3) .
O104 H14X 0.90(3) .
O104 H14Y 0.91(3) .
N105 C106 1.113(11) .
C106 C107 1.413(12) .
C107 H10A 0.9600 .
C107 H10B 0.9600 .
C107 H10C 0.9600 .
N108 C109 1.110(9) .
C109 C110 1.392(11) .
C110 H11A 0.9600 .
C110 H11B 0.9600 .
C110 H11C 0.9600 .
N109 C111 1.139(14) .
C111 C112 1.464(16) .
C112 H11D 0.9600 .
C112 H11E 0.9600 .
C112 H11F 0.9600 .

loop_
_geom_hbond_atom_site_label_D
_geom_hbond_atom_site_label_H
_geom_hbond_atom_site_label_A
_geom_hbond_distance_DH
_geom_hbond_distance_HA
_geom_hbond_distance_DA
_geom_hbond_angle_DHA
O101 H11X O19 0.77(3) 2.04(4) 2.808(4) 172(5)
O101 H11Y O51 0.84(3) 2.09(4) 2.863(5) 153(5)
O102 H12X O51 0.79(4) 2.15(4) 2.895(5) 157(5)
O102 H12Y O83 0.91(4) 1.92(4) 2.760(4) 154(4)
O103 H13X O84 0.74(3) 2.08(3) 2.809(4) 169(5)
O104 H14X O20 0.90(3) 1.85(4) 2.725(6) 163(7)
O104 H14Y N105 0.91(3) 2.01(3) 2.917(12) 170(7)

loop_
_geom_torsion_atom_site_label_1
_geom_torsion_atom_site_label_2
_geom_torsion_atom_site_label_3
_geom_torsion_atom_site_label_4
_geom_torsion
O66 Zn1 Zn2 O1 -163.28(16)
N42 Zn1 Zn2 O1 -160.2(8)
N49 Zn1 Zn2 O1 97.67(15)
O34 Zn1 Zn2 O1 -73.03(14)
Zn3 Zn1 Zn2 O1 -45.41(11)
O66 Zn1 Zn2 N81 141.21(19)
O1 Zn1 Zn2 N81 -55.50(18)
N42 Zn1 Zn2 N81 144.3(8)
N49 Zn1 Zn2 N81 42.17(18)
O34 Zn1 Zn2 N81 -128.53(17)
Zn3 Zn1 Zn2 N81 -100.92(15)
O1 Zn1 Zn2 O66 163.28(16)
N42 Zn1 Zn2 O66 3.1(8)
N49 Zn1 Zn2 O66 -99.04(16)
O34 Zn1 Zn2 O66 90.25(15)
Zn3 Zn1 Zn2 O66 117.87(12)
O66 Zn1 Zn2 N74 26.90(16)
O1 Zn1 Zn2 N74 -169.82(16)
N42 Zn1 Zn2 N74 30.0(8)
N49 Zn1 Zn2 N74 -72.14(15)
O34 Zn1 Zn2 N74 117.15(14)
Zn3 Zn1 Zn2 N74 144.77(11)
O66 Zn1 Zn2 O2 -93.40(15)
O1 Zn1 Zn2 O2 69.88(14)
N42 Zn1 Zn2 O2 -90.3(8)
N49 Zn1 Zn2 O2 167.56(13)
O34 Zn1 Zn2 O2 -3.15(11)
Zn3 Zn1 Zn2 O2 24.47(8)
O66 Zn1 Zn2 Zn3 -117.87(12)
O1 Zn1 Zn2 Zn3 45.41(11)
N42 Zn1 Zn2 Zn3 -114.8(8)
N49 Zn1 Zn2 Zn3 143.09(10)
O34 Zn1 Zn2 Zn3 -27.62(8)
O66 Zn1 Zn3 O1 82.99(14)
N42 Zn1 Zn3 O1 -142.24(17)
N49 Zn1 Zn3 O1 -25.08(19)
O34 Zn1 Zn3 O1 -178.50(16)
Zn2 Zn1 Zn3 O1 46.03(11)
O66 Zn1 Zn3 N10 -83.0(2)
O1 Zn1 Zn3 N10 -166.0(3)
N42 Zn1 Zn3 N10 51.7(3)
N49 Zn1 Zn3 N10 168.9(3)
O34 Zn1 Zn3 N10 15.5(3)
Zn2 Zn1 Zn3 N10 -120.0(2)
O66 Zn1 Zn3 O34 -98.50(15)
O1 Zn1 Zn3 O34 178.50(16)
N42 Zn1 Zn3 O34 36.26(18)
N49 Zn1 Zn3 O34 153.4(2)
Zn2 Zn1 Zn3 O34 -135.46(12)
O66 Zn1 Zn3 O2 11.98(12)
O1 Zn1 Zn3 O2 -71.01(14)
N42 Zn1 Zn3 O2 146.75(16)
N49 Zn1 Zn3 O2 -96.09(18)
O34 Zn1 Zn3 O2 110.49(15)
Zn2 Zn1 Zn3 O2 -24.98(9)
O66 Zn1 Zn3 N17 174.20(13)
O1 Zn1 Zn3 N17 91.21(15)
N42 Zn1 Zn3 N17 -51.03(17)
N49 Zn1 Zn3 N17 66.13(19)
O34 Zn1 Zn3 N17 -87.29(16)
Zn2 Zn1 Zn3 N17 137.24(10)
O66 Zn1 Zn3 Zn2 36.96(9)
O1 Zn1 Zn3 Zn2 -46.03(11)
N42 Zn1 Zn3 Zn2 171.73(13)
N49 Zn1 Zn3 Zn2 -71.11(16)
O34 Zn1 Zn3 Zn2 135.46(12)
N81 Zn2 Zn3 O1 90.58(16)
O66 Zn2 Zn3 O1 -82.47(14)
N74 Zn2 Zn3 O1 -144.4(2)
O2 Zn2 Zn3 O1 172.35(17)
Zn1 Zn2 Zn3 O1 -47.18(12)
O1 Zn2 Zn3 N10 -160.09(18)
N81 Zn2 Zn3 N10 -69.50(17)
O66 Zn2 Zn3 N10 117.44(15)
N74 Zn2 Zn3 N10 55.5(2)
O2 Zn2 Zn3 N10 12.26(18)
Zn1 Zn2 Zn3 N10 152.73(13)
O1 Zn2 Zn3 O34 75.31(14)
N81 Zn2 Zn3 O34 165.89(14)
O66 Zn2 Zn3 O34 -7.16(11)
N74 Zn2 Zn3 O34 -69.1(2)
O2 Zn2 Zn3 O34 -112.34(15)
Zn1 Zn2 Zn3 O34 28.12(8)
O1 Zn2 Zn3 O2 -172.35(17)
N81 Zn2 Zn3 O2 -81.77(17)
O66 Zn2 Zn3 O2 105.18(15)
N74 Zn2 Zn3 O2 43.2(2)
Zn1 Zn2 Zn3 O2 140.47(13)
O1 Zn2 Zn3 N17 -32.53(19)
N81 Zn2 Zn3 N17 58.05(18)
O66 Zn2 Zn3 N17 -115.00(17)
N74 Zn2 Zn3 N17 -176.9(2)
O2 Zn2 Zn3 N17 139.8(2)
Zn1 Zn2 Zn3 N17 -79.71(15)
O1 Zn2 Zn3 Zn1 47.18(12)
N81 Zn2 Zn3 Zn1 137.77(11)
O66 Zn2 Zn3 Zn1 -35.29(8)
N74 Zn2 Zn3 Zn1 -97.24(19)
O2 Zn2 Zn3 Zn1 -140.47(13)
O66 Zn1 O1 Zn3 -92.71(12)
N42 Zn1 O1 Zn3 71.2(3)
N49 Zn1 O1 Zn3 164.26(12)
O34 Zn1 O1 Zn3 1.00(11)
Zn2 Zn1 O1 Zn3 -104.07(14)
O66 Zn1 O1 Zn2 11.35(11)
N42 Zn1 O1 Zn2 175.2(2)
N49 Zn1 O1 Zn2 -91.68(13)
O34 Zn1 O1 Zn2 105.07(12)
Zn3 Zn1 O1 Zn2 104.07(14)
N10 Zn3 O1 Zn1 161.1(4)
O34 Zn3 O1 Zn1 -1.01(11)
O2 Zn3 O1 Zn1 106.69(13)
N17 Zn3 O1 Zn1 -99.88(13)
Zn2 Zn3 O1 Zn1 101.56(14)
N10 Zn3 O1 Zn2 59.6(4)
O34 Zn3 O1 Zn2 -102.58(13)
O2 Zn3 O1 Zn2 5.13(12)
N17 Zn3 O1 Zn2 158.56(13)
Zn1 Zn3 O1 Zn2 -101.56(14)
N81 Zn2 O1 Zn1 147.95(12)
O66 Zn2 O1 Zn1 -10.93(11)
N74 Zn2 O1 Zn1 24.7(4)
O2 Zn2 O1 Zn1 -107.24(12)
Zn3 Zn2 O1 Zn1 -102.19(14)
N81 Zn2 O1 Zn3 -109.86(13)
O66 Zn2 O1 Zn3 91.26(12)
N74 Zn2 O1 Zn3 126.9(3)
O2 Zn2 O1 Zn3 -5.06(11)
Zn1 Zn2 O1 Zn3 102.19(14)
O1 Zn3 O2 C3 171.3(4)
N10 Zn3 O2 C3 5.5(3)
O34 Zn3 O2 C3 -109.8(3)
N17 Zn3 O2 C3 70.7(5)
Zn1 Zn3 O2 C3 -150.7(3)
Zn2 Zn3 O2 C3 176.1(4)
O1 Zn3 O2 Zn2 -4.88(11)
N10 Zn3 O2 Zn2 -170.64(14)
O34 Zn3 O2 Zn2 74.02(13)
N17 Zn3 O2 Zn2 -105.5(3)
Zn1 Zn3 O2 Zn2 33.14(10)
O1 Zn2 O2 C3 -171.0(4)
N81 Zn2 O2 C3 -59.4(4)
O66 Zn2 O2 C3 110.4(4)
N74 Zn2 O2 C3 26.5(4)
Zn1 Zn2 O2 C3 150.9(4)
Zn3 Zn2 O2 C3 -175.9(4)
O1 Zn2 O2 Zn3 4.88(11)
N81 Zn2 O2 Zn3 116.41(13)
O66 Zn2 O2 Zn3 -73.71(13)
N74 Zn2 O2 Zn3 -157.61(13)
Zn1 Zn2 O2 Zn3 -33.26(10)
Zn3 O2 C3 C4 176.6(3)
Zn2 O2 C3 C4 -8.7(6)
Zn3 O2 C3 C8 -3.9(6)
Zn2 O2 C3 C8 170.8(3)
O2 C3 C4 C5 -178.0(5)
C8 C3 C4 C5 2.5(7)
C3 C4 C5 C6 -1.1(8)
C4 C5 C6 C7 -1.1(8)
C5 C6 C7 C8 1.9(8)
C6 C7 C8 C3 -0.5(7)
C6 C7 C8 C9 -179.0(5)
O2 C3 C8 C7 178.9(4)
C4 C3 C8 C7 -1.6(6)
O2 C3 C8 C9 -2.8(7)
C4 C3 C8 C9 176.7(4)
C7 C8 C9 N10 -175.0(4)
C3 C8 C9 N10 6.6(7)
C8 C9 N10 C11 -178.5(4)
C8 C9 N10 Zn3 -3.0(7)
O1 Zn3 N10 C9 -55.4(6)
O34 Zn3 N10 C9 105.1(4)
O2 Zn3 N10 C9 -2.0(4)
N17 Zn3 N10 C9 -158.0(4)
Zn1 Zn3 N10 C9 93.8(4)
Zn2 Zn3 N10 C9 -10.1(4)
O1 Zn3 N10 C11 120.5(4)
O34 Zn3 N10 C11 -79.0(3)
O2 Zn3 N10 C11 173.8(3)
N17 Zn3 N10 C11 17.9(3)
Zn1 Zn3 N10 C11 -90.4(3)
Zn2 Zn3 N10 C11 165.7(2)
C9 N10 C11 C12 -18.6(7)
Zn3 N10 C11 C12 165.2(4)
C9 N10 C11 C16 161.9(4)
Zn3 N10 C11 C16 -14.2(5)
C16 C11 C12 C13 -0.4(7)
N10 C11 C12 C13 -179.8(4)
C11 C12 C13 C14 1.5(8)
C12 C13 C14 C15 -0.3(8)
C13 C14 C15 C16 -2.1(8)
C14 C15 C16 C11 3.2(7)
C14 C15 C16 N17 -177.1(4)
C12 C11 C16 C15 -1.9(6)
N10 C11 C16 C15 177.6(4)
C12 C11 C16 N17 178.3(4)
N10 C11 C16 N17 -2.2(5)
C15 C16 N17 S18 17.1(6)
C11 C16 N17 S18 -163.2(3)
C15 C16 N17 Zn3 -162.8(4)
C11 C16 N17 Zn3 16.9(4)
O1 Zn3 N17 C16 178.8(3)
N10 Zn3 N17 C16 -18.8(3)
O34 Zn3 N17 C16 94.5(3)
O2 Zn3 N17 C16 -86.0(4)
Zn1 Zn3 N17 C16 137.5(2)
Zn2 Zn3 N17 C16 -160.8(2)
O1 Zn3 N17 S18 -1.1(3)
N10 Zn3 N17 S18 161.3(3)
O34 Zn3 N17 S18 -85.4(3)
O2 Zn3 N17 S18 94.1(3)
Zn1 Zn3 N17 S18 -42.4(3)
Zn2 Zn3 N17 S18 19.3(3)
C16 N17 S18 O20 35.5(4)
Zn3 N17 S18 O20 -144.6(2)
C16 N17 S18 O19 162.4(3)
Zn3 N17 S18 O19 -17.7(3)
C16 N17 S18 C21 -84.1(3)
Zn3 N17 S18 C21 95.8(3)
O20 S18 C21 C26 -128.8(3)
O19 S18 C21 C26 109.0(3)
N17 S18 C21 C26 -6.0(4)
O20 S18 C21 C22 54.7(4)
O19 S18 C21 C22 -67.5(4)
N17 S18 C21 C22 177.5(3)
C26 C21 C22 C27 177.7(5)
S18 C21 C22 C27 -5.9(6)
C26 C21 C22 C23 -3.2(6)
S18 C21 C22 C23 173.1(3)
C27 C22 C23 C24 -177.5(5)
C21 C22 C23 C24 3.4(7)
C27 C22 C23 C30 2.2(7)
C21 C22 C23 C30 -177.0(4)
C22 C23 C24 C25 -1.2(8)
C30 C23 C24 C25 179.1(5)
C23 C24 C25 C26 -1.3(8)
C22 C21 C26 C25 0.8(6)
S18 C21 C26 C25 -175.7(3)
C24 C25 C26 C21 1.5(7)
C23 C22 C27 C28 -0.5(8)
C21 C22 C27 C28 178.5(6)
C22 C27 C28 C29 -0.2(10)
C27 C28 C29 C30 -0.8(11)
C28 C29 C30 N31 -178.5(6)
C28 C29 C30 C23 2.5(10)
C24 C23 C30 C29 176.5(6)
C22 C23 C30 C29 -3.2(8)
C24 C23 C30 N31 -2.6(8)
C22 C23 C30 N31 177.7(5)
C29 C30 N31 C32 102.3(8)
C23 C30 N31 C32 -78.7(7)
C29 C30 N31 C33 -25.0(9)
C23 C30 N31 C33 154.1(6)
O1 Zn3 O34 C35 178.0(4)
N10 Zn3 O34 C35 3.8(5)
O2 Zn3 O34 C35 100.5(4)
N17 Zn3 O34 C35 -79.8(4)
Zn1 Zn3 O34 C35 177.0(5)
Zn2 Zn3 O34 C35 140.0(4)
O1 Zn3 O34 Zn1 0.97(11)
N10 Zn3 O34 Zn1 -173.18(12)
O2 Zn3 O34 Zn1 -76.58(13)
N17 Zn3 O34 Zn1 103.19(13)
Zn2 Zn3 O34 Zn1 -37.00(9)
O66 Zn1 O34 C35 -96.6(3)
O1 Zn1 O34 C35 -178.5(4)
N42 Zn1 O34 C35 32.9(4)
N49 Zn1 O34 C35 73.1(6)
Zn2 Zn1 O34 C35 -139.4(3)
Zn3 Zn1 O34 C35 -177.5(4)
O66 Zn1 O34 Zn3 80.91(13)
O1 Zn1 O34 Zn3 -0.98(11)
N42 Zn1 O34 Zn3 -149.64(14)
N49 Zn1 O34 Zn3 -109.4(4)
Zn2 Zn1 O34 Zn3 38.14(10)
Zn3 O34 C35 C36 -20.6(7)
Zn1 O34 C35 C36 155.8(4)
Zn3 O34 C35 C40 159.8(3)
Zn1 O34 C35 C40 -23.8(6)
O34 C35 C36 C37 -178.7(6)
C40 C35 C36 C37 0.9(9)
C35 C36 C37 C38 -0.9(12)
C36 C37 C38 C39 0.4(13)
C37 C38 C39 C40 0.1(12)
C38 C39 C40 C35 0.0(10)
C38 C39 C40 C41 -178.6(7)
O34 C35 C40 C39 179.1(5)
C36 C35 C40 C39 -0.5(7)
O34 C35 C40 C41 -2.4(7)
C36 C35 C40 C41 178.0(5)
C39 C40 C41 N42 -173.9(5)
C35 C40 C41 N42 7.6(8)
C40 C41 N42 C43 -174.9(4)
C40 C41 N42 Zn1 14.5(7)
O66 Zn1 N42 C41 63.1(4)
O1 Zn1 N42 C41 -96.0(4)
N49 Zn1 N42 C41 163.9(4)
O34 Zn1 N42 C41 -27.3(4)
Zn2 Zn1 N42 C41 60.4(9)
Zn3 Zn1 N42 C41 -50.3(4)
O66 Zn1 N42 C43 -108.2(3)
O1 Zn1 N42 C43 92.7(3)
N49 Zn1 N42 C43 -7.4(3)
O34 Zn1 N42 C43 161.5(3)
Zn2 Zn1 N42 C43 -110.9(8)
Zn3 Zn1 N42 C43 138.4(2)
C41 N42 C43 C44 15.0(7)
Zn1 N42 C43 C44 -173.4(4)
C41 N42 C43 C48 -167.5(4)
Zn1 N42 C43 C48 4.1(5)
N42 C43 C44 C45 178.9(5)
C48 C43 C44 C45 1.4(7)
C43 C44 C45 C46 -1.6(8)
C44 C45 C46 C47 0.8(9)
C45 C46 C47 C48 0.2(8)
C46 C47 C48 N49 177.2(4)
C46 C47 C48 C43 -0.3(7)
C44 C43 C48 C47 -0.5(7)
N42 C43 C48 C47 -178.1(4)
C44 C43 C48 N49 -178.3(4)
N42 C43 C48 N49 4.1(6)
C47 C48 N49 S50 4.6(6)
C43 C48 N49 S50 -177.8(3)
C47 C48 N49 Zn1 172.2(4)
C43 C48 N49 Zn1 -10.2(5)
O66 Zn1 N49 C48 138.1(3)
O1 Zn1 N49 C48 -136.4(3)
N42 Zn1 N49 C48 9.6(3)
O34 Zn1 N49 C48 -31.2(6)
Zn2 Zn1 N49 C48 -178.1(3)
Zn3 Zn1 N49 C48 -120.1(3)
O66 Zn1 N49 S50 -54.2(3)
O1 Zn1 N49 S50 31.2(3)
N42 Zn1 N49 S50 177.2(3)
O34 Zn1 N49 S50 136.4(4)
Zn2 Zn1 N49 S50 -10.5(2)
Zn3 Zn1 N49 S50 47.5(3)
C48 N49 S50 O51 55.4(4)
Zn1 N49 S50 O51 -111.0(2)
C48 N49 S50 O52 -176.9(3)
Zn1 N49 S50 O52 16.6(3)
C48 N49 S50 C53 -61.1(4)
Zn1 N49 S50 C53 132.4(2)
O51 S50 C53 C54 15.0(5)
O52 S50 C53 C54 -107.7(4)
N49 S50 C53 C54 136.1(4)
O51 S50 C53 C58 -171.3(4)
O52 S50 C53 C58 66.1(5)
N49 S50 C53 C58 -50.1(5)
C58 C53 C54 C55 0.5(9)
S50 C53 C54 C55 174.3(5)
C53 C54 C55 C56 2.2(10)
C54 C55 C56 C57 -0.1(11)
C55 C56 C57 C59 178.8(6)
C55 C56 C57 C58 -4.7(10)
C54 C53 C58 C62 172.2(5)
S50 C53 C58 C62 -1.3(7)
C54 C53 C58 C57 -5.1(7)
S50 C53 C58 C57 -178.5(4)
C56 C57 C58 C62 -170.4(5)
C59 C57 C58 C62 6.3(7)
C56 C57 C58 C53 7.0(7)
C59 C57 C58 C53 -176.3(5)
C56 C57 C59 C60 170.5(5)
C58 C57 C59 C60 -6.1(7)
C56 C57 C59 N63 -5.9(8)
C58 C57 C59 N63 177.5(5)
N63 C59 C60 C61 177.9(5)
C57 C59 C60 C61 1.6(8)
C59 C60 C61 C62 2.8(8)
C60 C61 C62 C58 -2.5(8)
C53 C58 C62 C61 -179.2(5)
C57 C58 C62 C61 -2.0(7)
C60 C59 N63 C65 -12.6(8)
C57 C59 N63 C65 163.7(5)
C60 C59 N63 C64 124.9(6)
C57 C59 N63 C64 -58.8(7)
O1 Zn1 O66 C67 151.3(4)
N42 Zn1 O66 C67 -17.3(4)
N49 Zn1 O66 C67 -106.7(4)
O34 Zn1 O66 C67 70.2(3)
Zn2 Zn1 O66 C67 162.2(4)
Zn3 Zn1 O66 C67 111.0(3)
O1 Zn1 O66 Zn2 -10.91(10)
N42 Zn1 O66 Zn2 -179.46(14)
N49 Zn1 O66 Zn2 91.16(13)
O34 Zn1 O66 Zn2 -91.97(12)
Zn3 Zn1 O66 Zn2 -51.18(9)
O1 Zn2 O66 C67 -152.9(3)
N81 Zn2 O66 C67 81.1(4)
N74 Zn2 O66 C67 39.6(3)
O2 Zn2 O66 C67 -74.7(3)
Zn1 Zn2 O66 C67 -163.7(4)
Zn3 Zn2 O66 C67 -113.7(3)
O1 Zn2 O66 Zn1 10.89(10)
N81 Zn2 O66 Zn1 -115.1(3)
N74 Zn2 O66 Zn1 -156.64(14)
O2 Zn2 O66 Zn1 89.07(12)
Zn3 Zn2 O66 Zn1 50.09(9)
Zn1 O66 C67 C68 -6.6(6)
Zn2 O66 C67 C68 151.0(3)
Zn1 O66 C67 C72 171.9(3)
Zn2 O66 C67 C72 -30.6(5)
O66 C67 C68 C69 177.9(5)
C72 C67 C68 C69 -0.6(7)
C67 C68 C69 C70 -0.3(9)
C68 C69 C70 C71 1.1(10)
C69 C70 C71 C72 -0.9(10)
C70 C71 C72 C67 0.0(9)
C70 C71 C72 C73 -176.8(6)
O66 C67 C72 C71 -177.7(4)
C68 C67 C72 C71 0.8(7)
O66 C67 C72 C73 -1.1(6)
C68 C67 C72 C73 177.4(4)
C71 C72 C73 N74 -175.6(5)
C67 C72 C73 N74 7.8(7)
C72 C73 N74 C75 -175.0(4)
C72 C73 N74 Zn2 17.0(6)
O1 Zn2 N74 C73 -66.7(5)
N81 Zn2 N74 C73 164.6(4)
O66 Zn2 N74 C73 -31.4(3)
O2 Zn2 N74 C73 59.9(4)
Zn1 Zn2 N74 C73 -48.6(4)
Zn3 Zn2 N74 C73 30.6(5)
O1 Zn2 N74 C75 124.5(4)
N81 Zn2 N74 C75 -4.2(3)
O66 Zn2 N74 C75 159.8(3)
O2 Zn2 N74 C75 -109.0(3)
Zn1 Zn2 N74 C75 142.6(2)
Zn3 Zn2 N74 C75 -138.3(2)
C73 N74 C75 C76 17.4(6)
Zn2 N74 C75 C76 -173.4(3)
C73 N74 C75 C80 -166.1(4)
Zn2 N74 C75 C80 3.1(4)
C80 C75 C76 C77 2.6(7)
N74 C75 C76 C77 179.0(4)
C75 C76 C77 C78 0.4(8)
C76 C77 C78 C79 -2.5(8)
C77 C78 C79 C80 1.7(7)
C78 C79 C80 C75 1.3(6)
C78 C79 C80 N81 -179.7(4)
C76 C75 C80 C79 -3.4(6)
N74 C75 C80 C79 179.9(4)
C76 C75 C80 N81 177.6(4)
N74 C75 C80 N81 0.9(5)
C79 C80 N81 S82 12.4(6)
C75 C80 N81 S82 -168.7(3)
C79 C80 N81 Zn2 176.4(3)
C75 C80 N81 Zn2 -4.6(4)
O1 Zn2 N81 C80 -157.0(2)
O66 Zn2 N81 C80 -37.3(5)
N74 Zn2 N81 C80 4.8(3)
O2 Zn2 N81 C80 117.3(3)
Zn1 Zn2 N81 C80 -121.5(2)
Zn3 Zn2 N81 C80 159.8(2)
O1 Zn2 N81 S82 6.6(2)
O66 Zn2 N81 S82 126.3(3)
N74 Zn2 N81 S82 168.3(2)
O2 Zn2 N81 S82 -79.1(2)
Zn1 Zn2 N81 S82 42.1(3)
Zn3 Zn2 N81 S82 -36.6(2)
C80 N81 S82 O83 42.1(3)
Zn2 N81 S82 O83 -120.7(2)
C80 N81 S82 O84 169.4(3)
Zn2 N81 S82 O84 6.7(3)
C80 N81 S82 C85 -76.8(3)
Zn2 N81 S82 C85 120.4(2)
O83 S82 C85 C90 -135.6(3)
O84 S82 C85 C90 101.0(3)
N81 S82 C85 C90 -13.5(3)
O83 S82 C85 C86 50.3(4)
O84 S82 C85 C86 -73.1(4)
N81 S82 C85 C86 172.4(3)
C90 C85 C86 C91 174.2(4)
S82 C85 C86 C91 -12.0(6)
C90 C85 C86 C87 -3.4(6)
S82 C85 C86 C87 170.4(3)
C91 C86 C87 C88 -173.3(4)
C85 C86 C87 C88 4.4(6)
C91 C86 C87 C94 5.4(7)
C85 C86 C87 C94 -176.9(4)
C94 C87 C88 C89 179.3(5)
C86 C87 C88 C89 -2.1(7)
C87 C88 C89 C90 -1.6(7)
C86 C85 C90 C89 -0.2(6)
S82 C85 C90 C89 -174.2(3)
C88 C89 C90 C85 2.7(6)
C85 C86 C91 C92 -177.4(6)
C87 C86 C91 C92 0.1(8)
C86 C91 C92 C93 -2.7(11)
C91 C92 C93 C94 -0.5(12)
C92 C93 C94 C87 6.0(11)
C92 C93 C94 N95 -174.6(7)
C88 C87 C94 C93 170.3(6)
C86 C87 C94 C93 -8.4(9)
C88 C87 C94 N95 -9.2(8)
C86 C87 C94 N95 172.2(5)
C93 C94 N95 C96 -18.9(11)
C87 C94 N95 C96 160.5(7)
C93 C94 N95 C97 110.1(8)
C87 C94 N95 C97 -70.5(7)
